data_4332373
loop_
_publ_author_name
'Porter, Robin M.'
'Danopoulos, Andreas A.'
'Reid, Gillian'

_publ_section_title
;
 Titanium(IV) and Zirconium(IV) Amido Complexes Derived from the Azaoxa
 Macrocycle 3,3-Dimethyl-1,5-diaza-8-oxacyclodecane
;
_journal_issue 16
_journal_name_full 'Inorganic Chemistry'
_journal_page_first 6516
_journal_page_last 6522
_journal_paper_doi 10.1021/ic060302n
_journal_volume 45
_journal_year 2006
_chemical_formula_moiety 'C18 H38 Cl4 N4 O3 Ti2'
_chemical_formula_sum 'C18 H38 Cl4 N4 O3 Ti2'
_chemical_formula_weight 596.12
_chemical_name_systematic
;
 ?
;
_space_group_IT_number 61
_symmetry_cell_setting orthorhombic
_symmetry_space_group_name_Hall '-P 2ac 2ab'
_symmetry_space_group_name_H-M 'P b c a'
_atom_sites_solution_hydrogens geom
_atom_sites_solution_primary direct
_atom_sites_solution_secondary difmap
_audit_creation_method SHELXL-97
_cell_angle_alpha 90.00
_cell_angle_beta 90.00
_cell_angle_gamma 90.00
_cell_formula_units_Z 8
_cell_length_a 11.5453(15)
_cell_length_b 17.8984(14)
_cell_length_c 24.843(3)
_cell_measurement_reflns_used 27278
_cell_measurement_temperature 120(2)
_cell_measurement_theta_max 27.48
_cell_measurement_theta_min 2.91
_cell_volume 5133.6(10)
_computing_cell_refinement 'DENZO and COLLECT'
_computing_data_collection
;
DENZO (Otwinowski & Minor, 1997)
COLLECT (Hooft, 1998)
;
_computing_data_reduction 'DENZO and COLLECT'
_computing_molecular_graphics 'ORTEP-3 (Farrugia, 1997)'
_computing_publication_material
;
PLATON (Spek, 2003)
ENCIFER (Allen, 2004)
;
_computing_structure_refinement 'SHELXL-97 (Sheldrick, 1997)'
_computing_structure_solution 'DIRDIF99 (Beurskens, 1999)'
_diffrn_ambient_temperature 120(2)
_diffrn_detector_area_resol_mean 9.091
_diffrn_measured_fraction_theta_full 0.993
_diffrn_measured_fraction_theta_max 0.993
_diffrn_measurement_device_type 'Bruker-Nonius KappaCCD area detector'
_diffrn_measurement_method 'Phi and Omega scans to fill asymmetric unit'
_diffrn_radiation_monochromator graphite
_diffrn_radiation_source 'Bruker-Nonius FR591 rotating anode'
_diffrn_radiation_type MoK\a
_diffrn_radiation_wavelength 0.71073
_diffrn_reflns_av_R_equivalents 0.1156
_diffrn_reflns_av_sigmaI/netI 0.0879
_diffrn_reflns_limit_h_max 14
_diffrn_reflns_limit_h_min -14
_diffrn_reflns_limit_k_max 22
_diffrn_reflns_limit_k_min -23
_diffrn_reflns_limit_l_max 32
_diffrn_reflns_limit_l_min -32
_diffrn_reflns_number 41423
_diffrn_reflns_theta_full 27.56
_diffrn_reflns_theta_max 27.56
_diffrn_reflns_theta_min 2.99
_diffrn_standards_number 0
_exptl_absorpt_coefficient_mu 1.066
_exptl_absorpt_correction_T_max 0.880
_exptl_absorpt_correction_T_min 0.833
_exptl_absorpt_correction_type multi-scan
_exptl_absorpt_process_details 'Sortav (Blessing, 1997)'
_exptl_crystal_colour 'dark red'
_exptl_crystal_density_diffrn 1.543
_exptl_crystal_density_method 'not measured'
_exptl_crystal_description block
_exptl_crystal_F_000 2480
_exptl_crystal_size_max 0.20
_exptl_crystal_size_mid 0.16
_exptl_crystal_size_min 0.12
_refine_diff_density_max 0.449
_refine_diff_density_min -0.477
_refine_diff_density_rms 0.096
_refine_ls_extinction_method none
_refine_ls_goodness_of_fit_ref 0.940
_refine_ls_hydrogen_treatment mixed
_refine_ls_matrix_type full
_refine_ls_number_parameters 292
_refine_ls_number_reflns 5891
_refine_ls_number_restraints 0
_refine_ls_restrained_S_all 0.940
_refine_ls_R_factor_all 0.0945
_refine_ls_R_factor_gt 0.0428
_refine_ls_shift/su_max 0.001
_refine_ls_shift/su_mean 0.000
_refine_ls_structure_factor_coef Fsqd
_refine_ls_weighting_details 'calc w=1/[\s^2^(Fo^2^)+(0.0339P)^2^+0.0000P] where P=(Fo^2^+2Fc^2^)/3'
_refine_ls_weighting_scheme calc
_refine_ls_wR_factor_gt 0.0722
_refine_ls_wR_factor_ref 0.0847
_reflns_number_gt 3663
_reflns_number_total 5891
_reflns_threshold_expression >2sigma(I)
_cod_data_source_file ic060302nsup1.cif
_cod_data_source_block {[Ti(O(HN)N]Cl2}2(O)
_cod_original_sg_symbol_H-M Pbca
_cod_database_code 4332373

loop_
_symmetry_equiv_pos_as_xyz
'x, y, z'
'-x+1/2, y+1/2, z'
'x, -y+1/2, z+1/2'
'-x+1/2, -y, z+1/2'
'-x, -y, -z'
'x-1/2, -y-1/2, -z'
'-x, y-1/2, -z-1/2'
'x-1/2, y, -z-1/2'

loop_
_atom_site_label
_atom_site_type_symbol
_atom_site_fract_x
_atom_site_fract_y
_atom_site_fract_z
_atom_site_U_iso_or_equiv
_atom_site_adp_type
_atom_site_occupancy
_atom_site_symmetry_multiplicity
_atom_site_calc_flag
_atom_site_refinement_flags
C1 C 0.5171(3) 0.19890(17) 0.20643(12) 0.0210(7) Uani 1 1 d .
H1A H 0.5429 0.1484 0.2174 0.025 Uiso 1 1 calc R
H1B H 0.4418 0.2092 0.2240 0.025 Uiso 1 1 calc R
C2 C 0.6055(3) 0.25645(16) 0.22397(12) 0.0208(7) Uani 1 1 d .
H2A H 0.5983 0.2652 0.2632 0.025 Uiso 1 1 calc R
H2B H 0.6844 0.2374 0.2167 0.025 Uiso 1 1 calc R
C3 C 0.6974(2) 0.37232(16) 0.18712(12) 0.0163(6) Uani 1 1 d .
H3A H 0.7402 0.3715 0.2217 0.020 Uiso 1 1 calc R
H3B H 0.6749 0.4248 0.1803 0.020 Uiso 1 1 calc R
C4 C 0.7824(2) 0.34896(17) 0.14257(12) 0.0190(7) Uani 1 1 d .
C5 C 0.7212(2) 0.34146(17) 0.08768(12) 0.0196(7) Uani 1 1 d .
H5A H 0.6967 0.3918 0.0757 0.023 Uiso 1 1 calc R
H5B H 0.7779 0.3224 0.0611 0.023 Uiso 1 1 calc R
C6 C 0.6348(3) 0.21391(16) 0.07310(13) 0.0232(7) Uani 1 1 d .
H6A H 0.7169 0.2040 0.0641 0.028 Uiso 1 1 calc R
H6B H 0.5871 0.2021 0.0411 0.028 Uiso 1 1 calc R
C7 C 0.5979(3) 0.16476(17) 0.12012(13) 0.0241(8) Uani 1 1 d .
H7A H 0.5720 0.1154 0.1067 0.029 Uiso 1 1 calc R
H7B H 0.6640 0.1569 0.1449 0.029 Uiso 1 1 calc R
C8 C 0.8692(3) 0.41364(18) 0.13679(13) 0.0265(8) Uani 1 1 d .
H8A H 0.9118 0.4199 0.1706 0.040 Uiso 1 1 calc R
H8B H 0.8273 0.4598 0.1284 0.040 Uiso 1 1 calc R
H8C H 0.9238 0.4024 0.1077 0.040 Uiso 1 1 calc R
C9 C 0.8532(3) 0.27845(18) 0.15497(14) 0.0278(8) Uani 1 1 d .
H9A H 0.9153 0.2732 0.1283 0.042 Uiso 1 1 calc R
H9B H 0.8025 0.2346 0.1534 0.042 Uiso 1 1 calc R
H9C H 0.8869 0.2826 0.1910 0.042 Uiso 1 1 calc R
C10 C 0.3622(3) 0.67181(16) 0.11538(13) 0.0239(7) Uani 1 1 d .
H10A H 0.3953 0.7219 0.1224 0.029 Uiso 1 1 calc R
H10B H 0.2779 0.6774 0.1094 0.029 Uiso 1 1 calc R
C11 C 0.4183(3) 0.63796(17) 0.06607(13) 0.0247(8) Uani 1 1 d .
H11A H 0.3758 0.6539 0.0334 0.030 Uiso 1 1 calc R
H11B H 0.4991 0.6558 0.0630 0.030 Uiso 1 1 calc R
C12 C 0.3560(2) 0.51213(17) 0.02923(12) 0.0192(7) Uani 1 1 d .
H12A H 0.3974 0.4642 0.0244 0.023 Uiso 1 1 calc R
H12B H 0.3588 0.5392 -0.0055 0.023 Uiso 1 1 calc R
C13 C 0.2280(2) 0.49529(16) 0.04304(12) 0.0176(7) Uani 1 1 d .
C14 C 0.2163(2) 0.45664(16) 0.09772(12) 0.0168(7) Uani 1 1 d .
H14A H 0.1326 0.4515 0.1055 0.020 Uiso 1 1 calc R
H14B H 0.2480 0.4055 0.0940 0.020 Uiso 1 1 calc R
C15 C 0.2037(2) 0.55489(17) 0.16846(12) 0.0196(7) Uani 1 1 d .
H15A H 0.1479 0.5357 0.1954 0.024 Uiso 1 1 calc R
H15B H 0.1592 0.5792 0.1392 0.024 Uiso 1 1 calc R
C16 C 0.2822(3) 0.61136(17) 0.19463(13) 0.0220(7) Uani 1 1 d .
H16A H 0.2402 0.6591 0.1995 0.026 Uiso 1 1 calc R
H16B H 0.3065 0.5931 0.2305 0.026 Uiso 1 1 calc R
C17 C 0.1520(3) 0.56473(17) 0.03656(12) 0.0216(7) Uani 1 1 d .
H17A H 0.1454 0.5773 -0.0017 0.032 Uiso 1 1 calc R
H17B H 0.1872 0.6067 0.0559 0.032 Uiso 1 1 calc R
H17C H 0.0748 0.5547 0.0513 0.032 Uiso 1 1 calc R
C18 C 0.1872(3) 0.43769(17) 0.00170(13) 0.0259(8) Uani 1 1 d .
H18A H 0.1062 0.4246 0.0088 0.039 Uiso 1 1 calc R
H18B H 0.2354 0.3927 0.0044 0.039 Uiso 1 1 calc R
H18C H 0.1940 0.4588 -0.0346 0.039 Uiso 1 1 calc R
Cl1 Cl 0.47043(6) 0.48972(4) 0.23280(3) 0.02154(17) Uani 1 1 d .
Cl2 Cl 0.64176(6) 0.57072(4) 0.13885(4) 0.0272(2) Uani 1 1 d .
Cl3 Cl 0.36596(6) 0.27518(4) 0.04948(3) 0.01935(17) Uani 1 1 d .
Cl4 Cl 0.31420(6) 0.31499(4) 0.18121(3) 0.01810(17) Uani 1 1 d .
N1 N 0.5879(2) 0.32791(14) 0.19475(10) 0.0163(6) Uani 1 1 d .
N2 N 0.6204(2) 0.29247(13) 0.08743(10) 0.0175(6) Uani 1 1 d .
N3 N 0.4172(2) 0.55633(13) 0.06980(10) 0.0171(6) Uani 1 1 d .
N4 N 0.2720(2) 0.49150(14) 0.14590(10) 0.0151(5) Uani 1 1 d .
O1 O 0.48402(16) 0.41942(10) 0.11479(8) 0.0146(4) Uani 1 1 d .
O2 O 0.50369(17) 0.20176(11) 0.14828(8) 0.0191(5) Uani 1 1 d .
O3 O 0.38298(17) 0.62321(11) 0.16111(8) 0.0200(5) Uani 1 1 d .
Ti1 Ti 0.45926(4) 0.51506(3) 0.13633(2) 0.01405(13) Uani 1 1 d .
Ti2 Ti 0.48081(4) 0.31887(3) 0.12105(2) 0.01383(13) Uani 1 1 d .
H20 H 0.276(2) 0.4565(17) 0.1680(12) 0.012(8) Uiso 1 1 d .
H19 H 0.546(3) 0.3533(18) 0.2127(13) 0.026(10) Uiso 1 1 d .

loop_
_atom_site_aniso_label
_atom_site_aniso_U_11
_atom_site_aniso_U_22
_atom_site_aniso_U_33
_atom_site_aniso_U_23
_atom_site_aniso_U_13
_atom_site_aniso_U_12
C1 0.0234(17) 0.0159(16) 0.0236(17) 0.0065(13) -0.0062(14) -0.0028(13)
C2 0.0220(17) 0.0196(17) 0.0209(17) 0.0060(14) -0.0049(14) -0.0009(13)
C3 0.0146(15) 0.0135(15) 0.0208(17) 0.0025(13) -0.0023(13) -0.0017(12)
C4 0.0147(16) 0.0187(16) 0.0238(17) -0.0002(14) -0.0031(13) -0.0008(12)
C5 0.0156(16) 0.0198(17) 0.0233(18) -0.0014(14) 0.0040(13) -0.0001(13)
C6 0.0172(16) 0.0212(17) 0.0313(19) -0.0113(15) -0.0001(14) 0.0062(14)
C7 0.0195(17) 0.0156(17) 0.037(2) -0.0083(15) -0.0048(15) 0.0046(13)
C8 0.0189(17) 0.0293(19) 0.0312(19) -0.0013(16) 0.0001(15) -0.0018(14)
C9 0.0204(18) 0.0252(19) 0.038(2) -0.0014(16) -0.0017(15) 0.0049(15)
C10 0.0225(17) 0.0115(16) 0.038(2) 0.0005(14) -0.0083(15) 0.0042(13)
C11 0.0234(18) 0.0167(17) 0.034(2) 0.0091(15) -0.0019(15) -0.0015(14)
C12 0.0217(17) 0.0188(16) 0.0169(16) -0.0003(13) -0.0003(13) 0.0035(14)
C13 0.0156(15) 0.0160(16) 0.0210(16) -0.0034(13) -0.0030(13) -0.0008(12)
C14 0.0129(16) 0.0155(16) 0.0219(16) -0.0022(13) -0.0040(13) -0.0022(12)
C15 0.0153(16) 0.0196(17) 0.0239(17) -0.0047(14) 0.0029(13) 0.0022(13)
C16 0.0188(17) 0.0211(17) 0.0263(18) -0.0030(14) 0.0035(14) 0.0027(13)
C17 0.0185(17) 0.0223(17) 0.0239(17) 0.0023(14) -0.0044(14) 0.0044(13)
C18 0.0270(18) 0.0243(18) 0.0264(18) -0.0051(15) -0.0126(15) 0.0032(14)
Cl1 0.0253(4) 0.0206(4) 0.0187(4) -0.0031(3) -0.0046(3) 0.0037(3)
Cl2 0.0150(4) 0.0175(4) 0.0491(5) 0.0027(4) -0.0039(4) -0.0043(3)
Cl3 0.0197(4) 0.0174(4) 0.0210(4) -0.0021(3) -0.0038(3) -0.0013(3)
Cl4 0.0184(4) 0.0160(4) 0.0200(4) 0.0005(3) 0.0033(3) -0.0015(3)
N1 0.0148(14) 0.0156(14) 0.0186(14) 0.0026(12) -0.0027(11) -0.0013(11)
N2 0.0149(13) 0.0162(13) 0.0213(14) -0.0060(11) -0.0011(11) 0.0003(10)
N3 0.0144(13) 0.0111(13) 0.0258(14) 0.0006(11) 0.0002(11) 0.0007(10)
N4 0.0165(14) 0.0120(13) 0.0169(14) 0.0025(12) 0.0000(11) 0.0012(10)
O1 0.0120(10) 0.0131(10) 0.0188(11) -0.0007(9) -0.0031(8) 0.0003(8)
O2 0.0183(11) 0.0128(11) 0.0261(12) 0.0003(9) -0.0035(9) 0.0010(8)
O3 0.0174(11) 0.0134(11) 0.0292(12) -0.0022(9) -0.0031(9) 0.0009(9)
Ti1 0.0125(3) 0.0100(3) 0.0196(3) -0.0012(2) -0.0018(2) -0.0004(2)
Ti2 0.0134(3) 0.0104(3) 0.0178(3) -0.0010(2) -0.0013(2) -0.0002(2)

loop_
_atom_type_symbol
_atom_type_description
_atom_type_scat_dispersion_real
_atom_type_scat_dispersion_imag
_atom_type_scat_source
C C 0.0033 0.0016 'International Tables Vol C Tables 4.2.6.8 and 6.1.1.4'
H H 0.0000 0.0000 'International Tables Vol C Tables 4.2.6.8 and 6.1.1.4'
Cl Cl 0.1484 0.1585 'International Tables Vol C Tables 4.2.6.8 and 6.1.1.4'
N N 0.0061 0.0033 'International Tables Vol C Tables 4.2.6.8 and 6.1.1.4'
O O 0.0106 0.0060 'International Tables Vol C Tables 4.2.6.8 and 6.1.1.4'
Ti Ti 0.2776 0.4457 'International Tables Vol C Tables 4.2.6.8 and 6.1.1.4'

loop_
_geom_angle_atom_site_label_1
_geom_angle_atom_site_label_2
_geom_angle_atom_site_label_3
_geom_angle
O2 C1 C2 109.5(2)
O2 C1 H1A 109.8
C2 C1 H1A 109.8
O2 C1 H1B 109.8
C2 C1 H1B 109.8
H1A C1 H1B 108.2
N1 C2 C1 110.7(2)
N1 C2 H2A 109.5
C1 C2 H2A 109.5
N1 C2 H2B 109.5
C1 C2 H2B 109.5
H2A C2 H2B 108.1
N1 C3 C4 118.9(2)
N1 C3 H3A 107.6
C4 C3 H3A 107.6
N1 C3 H3B 107.6
C4 C3 H3B 107.6
H3A C3 H3B 107.0
C9 C4 C3 114.8(3)
C9 C4 C8 106.9(2)
C3 C4 C8 106.2(2)
C9 C4 C5 110.5(2)
C3 C4 C5 111.6(2)
C8 C4 C5 106.3(2)
N2 C5 C4 115.0(2)
N2 C5 H5A 108.5
C4 C5 H5A 108.5
N2 C5 H5B 108.5
C4 C5 H5B 108.5
H5A C5 H5B 107.5
N2 C6 C7 109.7(2)
N2 C6 H6A 109.7
C7 C6 H6A 109.7
N2 C6 H6B 109.7
C7 C6 H6B 109.7
H6A C6 H6B 108.2
O2 C7 C6 108.4(2)
O2 C7 H7A 110.0
C6 C7 H7A 110.0
O2 C7 H7B 110.0
C6 C7 H7B 110.0
H7A C7 H7B 108.4
C4 C8 H8A 109.5
C4 C8 H8B 109.5
H8A C8 H8B 109.5
C4 C8 H8C 109.5
H8A C8 H8C 109.5
H8B C8 H8C 109.5
C4 C9 H9A 109.5
C4 C9 H9B 109.5
H9A C9 H9B 109.5
C4 C9 H9C 109.5
H9A C9 H9C 109.5
H9B C9 H9C 109.5
O3 C10 C11 108.9(2)
O3 C10 H10A 109.9
C11 C10 H10A 109.9
O3 C10 H10B 109.9
C11 C10 H10B 109.9
H10A C10 H10B 108.3
N3 C11 C10 110.2(2)
N3 C11 H11A 109.6
C10 C11 H11A 109.6
N3 C11 H11B 109.6
C10 C11 H11B 109.6
H11A C11 H11B 108.1
N3 C12 C13 114.5(2)
N3 C12 H12A 108.6
C13 C12 H12A 108.6
N3 C12 H12B 108.6
C13 C12 H12B 108.6
H12A C12 H12B 107.6
C18 C13 C17 107.5(2)
C18 C13 C14 105.3(2)
C17 C13 C14 114.2(2)
C18 C13 C12 106.0(2)
C17 C13 C12 111.5(2)
C14 C13 C12 111.6(2)
N4 C14 C13 119.0(2)
N4 C14 H14A 107.6
C13 C14 H14A 107.6
N4 C14 H14B 107.6
C13 C14 H14B 107.6
H14A C14 H14B 107.0
N4 C15 C16 110.8(2)
N4 C15 H15A 109.5
C16 C15 H15A 109.5
N4 C15 H15B 109.5
C16 C15 H15B 109.5
H15A C15 H15B 108.1
O3 C16 C15 109.5(2)
O3 C16 H16A 109.8
C15 C16 H16A 109.8
O3 C16 H16B 109.8
C15 C16 H16B 109.8
H16A C16 H16B 108.2
C13 C17 H17A 109.5
C13 C17 H17B 109.5
H17A C17 H17B 109.5
C13 C17 H17C 109.5
H17A C17 H17C 109.5
H17B C17 H17C 109.5
C13 C18 H18A 109.5
C13 C18 H18B 109.5
H18A C18 H18B 109.5
C13 C18 H18C 109.5
H18A C18 H18C 109.5
H18B C18 H18C 109.5
C2 N1 C3 113.7(2)
C2 N1 Ti2 114.68(18)
C3 N1 Ti2 113.79(18)
C2 N1 H19 107(2)
C3 N1 H19 106(2)
Ti2 N1 H19 99(2)
C5 N2 C6 119.3(2)
C5 N2 Ti2 122.19(18)
C6 N2 Ti2 116.67(19)
C12 N3 C11 120.0(2)
C12 N3 Ti1 121.29(18)
C11 N3 Ti1 116.5(2)
C15 N4 C14 113.0(2)
C15 N4 Ti1 114.30(18)
C14 N4 Ti1 114.40(17)
C15 N4 H20 110(2)
C14 N4 H20 104(2)
Ti1 N4 H20 99(2)
Ti2 O1 Ti1 155.54(12)
C7 O2 C1 112.5(2)
C7 O2 Ti2 111.90(17)
C1 O2 Ti2 110.43(16)
C16 O3 C10 113.9(2)
C16 O3 Ti1 110.61(16)
C10 O3 Ti1 111.86(17)
O1 Ti1 N3 98.77(10)
O1 Ti1 O3 165.61(8)
N3 Ti1 O3 78.32(9)
O1 Ti1 N4 90.33(9)
N3 Ti1 N4 85.21(10)
O3 Ti1 N4 75.43(8)
O1 Ti1 Cl2 105.57(6)
N3 Ti1 Cl2 95.14(8)
O3 Ti1 Cl2 88.77(6)
N4 Ti1 Cl2 163.81(7)
O1 Ti1 Cl1 96.07(7)
N3 Ti1 Cl1 162.18(8)
O3 Ti1 Cl1 84.87(6)
N4 Ti1 Cl1 84.89(7)
Cl2 Ti1 Cl1 90.30(3)
O1 Ti2 N2 101.25(10)
O1 Ti2 N1 89.25(9)
N2 Ti2 N1 84.66(10)
O1 Ti2 O2 164.80(8)
N2 Ti2 O2 78.20(9)
N1 Ti2 O2 75.55(9)
O1 Ti2 Cl3 106.12(6)
N2 Ti2 Cl3 93.67(8)
N1 Ti2 Cl3 164.55(7)
O2 Ti2 Cl3 89.06(6)
O1 Ti2 Cl4 95.58(6)
N2 Ti2 Cl4 160.76(8)
N1 Ti2 Cl4 86.31(7)
O2 Ti2 Cl4 83.11(6)
Cl3 Ti2 Cl4 90.52(3)

loop_
_geom_bond_atom_site_label_1
_geom_bond_atom_site_label_2
_geom_bond_distance
C1 O2 1.454(4)
C1 C2 1.514(4)
C1 H1A 0.9900
C1 H1B 0.9900
C2 N1 1.485(4)
C2 H2A 0.9900
C2 H2B 0.9900
C3 N1 1.506(4)
C3 C4 1.537(4)
C3 H3A 0.9900
C3 H3B 0.9900
C4 C9 1.535(4)
C4 C8 1.537(4)
C4 C5 1.541(4)
C5 N2 1.458(4)
C5 H5A 0.9900
C5 H5B 0.9900
C6 N2 1.460(4)
C6 C7 1.523(4)
C6 H6A 0.9900
C6 H6B 0.9900
C7 O2 1.453(4)
C7 H7A 0.9900
C7 H7B 0.9900
C8 H8A 0.9800
C8 H8B 0.9800
C8 H8C 0.9800
C9 H9A 0.9800
C9 H9B 0.9800
C9 H9C 0.9800
C10 O3 1.451(4)
C10 C11 1.512(4)
C10 H10A 0.9900
C10 H10B 0.9900
C11 N3 1.464(4)
C11 H11A 0.9900
C11 H11B 0.9900
C12 N3 1.463(4)
C12 C13 1.547(4)
C12 H12A 0.9900
C12 H12B 0.9900
C13 C18 1.529(4)
C13 C17 1.529(4)
C13 C14 1.530(4)
C14 N4 1.495(4)
C14 H14A 0.9900
C14 H14B 0.9900
C15 N4 1.491(4)
C15 C16 1.505(4)
C15 H15A 0.9900
C15 H15B 0.9900
C16 O3 1.447(4)
C16 H16A 0.9900
C16 H16B 0.9900
C17 H17A 0.9800
C17 H17B 0.9800
C17 H17C 0.9800
C18 H18A 0.9800
C18 H18B 0.9800
C18 H18C 0.9800
Cl1 Ti1 2.4425(9)
Cl2 Ti1 2.3315(9)
Cl3 Ti2 2.3519(9)
Cl4 Ti2 2.4370(9)
N1 Ti2 2.215(2)
N1 H19 0.80(3)
N2 Ti2 1.876(2)
N3 Ti1 1.874(2)
N4 Ti1 2.216(2)
N4 H20 0.83(3)
O1 Ti2 1.8069(19)
O1 Ti1 1.8162(19)
O2 Ti2 2.218(2)
O3 Ti1 2.214(2)

loop_
_geom_torsion_atom_site_label_1
_geom_torsion_atom_site_label_2
_geom_torsion_atom_site_label_3
_geom_torsion_atom_site_label_4
_geom_torsion
O2 C1 C2 N1 42.7(3)
N1 C3 C4 C9 -74.3(3)
N1 C3 C4 C8 167.8(2)
N1 C3 C4 C5 52.3(3)
C9 C4 C5 N2 75.2(3)
C3 C4 C5 N2 -53.7(3)
C8 C4 C5 N2 -169.1(2)
N2 C6 C7 O2 33.1(3)
O3 C10 C11 N3 31.4(3)
N3 C12 C13 C18 -169.9(2)
N3 C12 C13 C17 73.4(3)
N3 C12 C13 C14 -55.7(3)
C18 C13 C14 N4 167.3(2)
C17 C13 C14 N4 -75.0(3)
C12 C13 C14 N4 52.7(3)
N4 C15 C16 O3 42.6(3)
C1 C2 N1 C3 -150.7(3)
C1 C2 N1 Ti2 -17.4(3)
C4 C3 N1 C2 78.2(3)
C4 C3 N1 Ti2 -55.5(3)
C4 C5 N2 C6 -93.0(3)
C4 C5 N2 Ti2 71.2(3)
C7 C6 N2 C5 119.4(3)
C7 C6 N2 Ti2 -45.7(3)
C13 C12 N3 C11 -90.7(3)
C13 C12 N3 Ti1 72.1(3)
C10 C11 N3 C12 119.1(3)
C10 C11 N3 Ti1 -44.4(3)
C16 C15 N4 C14 -150.1(3)
C16 C15 N4 Ti1 -16.9(3)
C13 C14 N4 C15 79.0(3)
C13 C14 N4 Ti1 -54.1(3)
C6 C7 O2 C1 -136.1(2)
C6 C7 O2 Ti2 -11.1(3)
C2 C1 O2 C7 77.8(3)
C2 C1 O2 Ti2 -48.0(3)
C15 C16 O3 C10 78.6(3)
C15 C16 O3 Ti1 -48.4(3)
C11 C10 O3 C16 -135.9(2)
C11 C10 O3 Ti1 -9.5(3)
Ti2 O1 Ti1 N3 -142.4(3)
Ti2 O1 Ti1 O3 -65.4(5)
Ti2 O1 Ti1 N4 -57.2(3)
Ti2 O1 Ti1 Cl2 119.7(3)
Ti2 O1 Ti1 Cl1 27.7(3)
C12 N3 Ti1 O1 32.1(2)
C11 N3 Ti1 O1 -164.6(2)
C12 N3 Ti1 O3 -133.6(2)
C11 N3 Ti1 O3 29.70(19)
C12 N3 Ti1 N4 -57.5(2)
C11 N3 Ti1 N4 105.8(2)
C12 N3 Ti1 Cl2 138.7(2)
C11 N3 Ti1 Cl2 -58.0(2)
C12 N3 Ti1 Cl1 -114.0(3)
C11 N3 Ti1 Cl1 49.3(4)
C16 O3 Ti1 O1 38.2(4)
C10 O3 Ti1 O1 -90.0(4)
C16 O3 Ti1 N3 117.83(18)
C10 O3 Ti1 N3 -10.32(18)
C16 O3 Ti1 N4 29.80(18)
C10 O3 Ti1 N4 -98.35(19)
C16 O3 Ti1 Cl2 -146.66(17)
C10 O3 Ti1 Cl2 85.19(17)
C16 O3 Ti1 Cl1 -56.24(17)
C10 O3 Ti1 Cl1 175.61(17)
C15 N4 Ti1 O1 175.7(2)
C14 N4 Ti1 O1 -51.73(19)
C15 N4 Ti1 N3 -85.5(2)
C14 N4 Ti1 N3 47.04(19)
C15 N4 Ti1 O3 -6.36(19)
C14 N4 Ti1 O3 126.2(2)
C15 N4 Ti1 Cl2 6.5(4)
C14 N4 Ti1 Cl2 139.0(2)
C15 N4 Ti1 Cl1 79.66(19)
C14 N4 Ti1 Cl1 -147.80(19)
Ti1 O1 Ti2 N2 -143.5(3)
Ti1 O1 Ti2 N1 -59.1(3)
Ti1 O1 Ti2 O2 -57.1(5)
Ti1 O1 Ti2 Cl3 119.3(3)
Ti1 O1 Ti2 Cl4 27.1(3)
C5 N2 Ti2 O1 29.9(2)
C6 N2 Ti2 O1 -165.5(2)
C5 N2 Ti2 N1 -58.2(2)
C6 N2 Ti2 N1 106.3(2)
C5 N2 Ti2 O2 -134.5(2)
C6 N2 Ti2 O2 30.0(2)
C5 N2 Ti2 Cl3 137.2(2)
C6 N2 Ti2 Cl3 -58.3(2)
C5 N2 Ti2 Cl4 -120.6(2)
C6 N2 Ti2 Cl4 44.0(4)
C2 N1 Ti2 O1 173.6(2)
C3 N1 Ti2 O1 -53.2(2)
C2 N1 Ti2 N2 -85.1(2)
C3 N1 Ti2 N2 48.2(2)
C2 N1 Ti2 O2 -5.9(2)
C3 N1 Ti2 O2 127.4(2)
C2 N1 Ti2 Cl3 -0.6(4)
C3 N1 Ti2 Cl3 132.7(2)
C2 N1 Ti2 Cl4 77.9(2)
C3 N1 Ti2 Cl4 -148.81(19)
C7 O2 Ti2 O1 -98.8(4)
C1 O2 Ti2 O1 27.4(4)
C7 O2 Ti2 N2 -9.36(18)
C1 O2 Ti2 N2 116.82(18)
C7 O2 Ti2 N1 -96.82(19)
C1 O2 Ti2 N1 29.36(17)
C7 O2 Ti2 Cl3 84.59(17)
C1 O2 Ti2 Cl3 -149.23(16)
C7 O2 Ti2 Cl4 175.23(18)
C1 O2 Ti2 Cl4 -58.59(16)
